data_7041586
loop_
_publ_author_name
'Aulakh, Jaspreet K.'
'Lobana, Tarlok S.'
'Sood, Henna'
'Arora, Daljit S.'
'Garcia-Santos, Isabel'
'Hundal, Geeta'
'Kaur, Manpreet'
'Smolenski, Victoria A.'
'Jasinski, Jerry P.'

_publ_section_title
;
 Variable coordination and C-S bond cleavage activity of N-substituted
 imidazolidine-2-thiones towards copper: synthesis, spectroscopy,
 structures, ESI-mass and antimicrobial studies.
;
_journal_issue 4
_journal_name_full 'Dalton transactions (Cambridge, England : 2003)'
_journal_page_first 1324
_journal_page_last 1339
_journal_paper_doi 10.1039/c6dt04103e
_journal_volume 46
_journal_year 2017
_chemical_formula_moiety 'C18 H20 Cl Cu N4 S2'
_chemical_formula_sum 'C18 H20 Cl Cu N4 S2'
_chemical_formula_weight 455.49
_space_group_crystal_system monoclinic
_space_group_IT_number 15
_space_group_name_Hall '-I 2yc'
_space_group_name_H-M_alt 'I 1 2/c 1'
_symmetry_space_group_name_Hall '-I 2yc'
_symmetry_space_group_name_H-M 'I 1 2/c 1'
_atom_sites_solution_hydrogens geom
_atom_sites_solution_primary direct
_audit_creation_date 2015-07-16
_audit_creation_method
;
Olex2 1.2
(compiled 2015.01.26 svn.r3150 for OlexSys, GUI svn.r4998)
;
_audit_update_record
;
2016-09-29 deposited with the CCDC.
2016-12-26 downloaded from the CCDC.
;
_cell_angle_alpha 90
_cell_angle_beta 92.378(5)
_cell_angle_gamma 90
_cell_formula_units_Z 8
_cell_length_a 13.5161(5)
_cell_length_b 10.4367(5)
_cell_length_c 28.1083(14)
_cell_measurement_reflns_used 3750
_cell_measurement_temperature 173(2)
_cell_measurement_theta_max 30.6670
_cell_measurement_theta_min 3.8550
_cell_volume 3961.6(3)
_computing_cell_refinement
;
CrysAlisPro, Agilent Technologies,
Version 1.171.37.34 (release 22-05-2014 CrysAlis171 .NET)
(compiled May 22 2014,16:03:01)
;
_computing_data_collection
;
CrysAlisPro, Agilent Technologies,
Version 1.171.37.34 (release 22-05-2014 CrysAlis171 .NET)
(compiled May 22 2014,16:03:01)
;
_computing_data_reduction
;
CrysAlisPro, Agilent Technologies,
Version 1.171.37.34 (release 22-05-2014 CrysAlis171 .NET)
(compiled May 22 2014,16:03:01)
;
_computing_molecular_graphics 'Olex2 (Dolomanov et al., 2009)'
_computing_publication_material 'Olex2 (Dolomanov et al., 2009)'
_computing_structure_refinement 'ShelXL (Sheldrick, 2008)'
_computing_structure_solution
;
Superflip (Palatinus & Chapuis, 2007;Palatinus & van der Lee, 2008;
Palatinus et al., 2012)
;
_diffrn_ambient_temperature 173(2)
_diffrn_detector 'CCD plate'
_diffrn_detector_area_resol_mean 16.0416
_diffrn_detector_type Eos
_diffrn_measured_fraction_theta_full 0.997
_diffrn_measured_fraction_theta_max 0.888
_diffrn_measurement_details
;
#__ type_ start__ end____ width___ exp.time_
  1 omega   19.00   45.00   1.0000    3.6800
omega____ theta____ kappa____ phi______ frames
    -      -23.6487    0.0000  -30.0000 26

#__ type_ start__ end____ width___ exp.time_
  2 omega  -27.00   29.00   1.0000    3.6800
omega____ theta____ kappa____ phi______ frames
    -       25.9925  -57.0000   90.0000 56

#__ type_ start__ end____ width___ exp.time_
  3 omega   15.00   62.00   1.0000    3.6800
omega____ theta____ kappa____ phi______ frames
    -       25.9925  -99.0000   60.0000 47

#__ type_ start__ end____ width___ exp.time_
  4 omega  -43.00  -11.00   1.0000    3.6800
omega____ theta____ kappa____ phi______ frames
    -      -23.6487   37.0000 -120.0000 32

#__ type_ start__ end____ width___ exp.time_
  5 omega  -73.00   -7.00   1.0000    3.6800
omega____ theta____ kappa____ phi______ frames
    -      -23.6487  -57.0000 -150.0000 66

#__ type_ start__ end____ width___ exp.time_
  6 omega   42.00   75.00   1.0000    3.6800
omega____ theta____ kappa____ phi______ frames
    -       25.9925  178.0000    0.0000 33

#__ type_ start__ end____ width___ exp.time_
  7 omega   35.00   97.00   1.0000    3.6800
omega____ theta____ kappa____ phi______ frames
    -       25.9925  178.0000   60.0000 62
;
_diffrn_measurement_device 'four-circle diffractometer'
_diffrn_measurement_device_type 'Agilent, Eos, Gemini'
_diffrn_measurement_method '\w scans'
_diffrn_orient_matrix_UB_11 0.0353537000
_diffrn_orient_matrix_UB_12 -0.0502060000
_diffrn_orient_matrix_UB_13 -0.0004085000
_diffrn_orient_matrix_UB_21 -0.0371314000
_diffrn_orient_matrix_UB_22 -0.0423634000
_diffrn_orient_matrix_UB_23 -0.0091368000
_diffrn_orient_matrix_UB_31 0.0114777000
_diffrn_orient_matrix_UB_32 0.0173556000
_diffrn_orient_matrix_UB_33 -0.0235400000
_diffrn_radiation_monochromator graphite
_diffrn_radiation_probe x-ray
_diffrn_radiation_type MoK\a
_diffrn_radiation_wavelength 0.71073
_diffrn_reflns_av_R_equivalents 0.0371
_diffrn_reflns_av_unetI/netI 0.0443
_diffrn_reflns_Laue_measured_fraction_full 0.997
_diffrn_reflns_Laue_measured_fraction_max 0.888
_diffrn_reflns_limit_h_max 20
_diffrn_reflns_limit_h_min -18
_diffrn_reflns_limit_k_max 15
_diffrn_reflns_limit_k_min -15
_diffrn_reflns_limit_l_max 34
_diffrn_reflns_limit_l_min -41
_diffrn_reflns_number 15929
_diffrn_reflns_point_group_measured_fraction_full 0.997
_diffrn_reflns_point_group_measured_fraction_max 0.888
_diffrn_reflns_theta_full 26.000
_diffrn_reflns_theta_max 32.910
_diffrn_reflns_theta_min 3.293
_diffrn_source 'Enhance (Mo) X-ray Source'
_exptl_absorpt_coefficient_mu 1.458
_exptl_absorpt_correction_T_max 1.00000
_exptl_absorpt_correction_T_min 0.71300
_exptl_absorpt_correction_type multi-scan
_exptl_absorpt_process_details
;
CrysAlisPro, Agilent Technologies,
Version 1.171.37.34 (release 22-05-2014 CrysAlis171 .NET)
(compiled May 22 2014,16:03:01)
Empirical absorption correction using spherical harmonics,
 implemented in SCALE3 ABSPACK scaling algorithm.
;
_exptl_crystal_colour colourless
_exptl_crystal_colour_primary colourless
_exptl_crystal_density_diffrn 1.527
_exptl_crystal_description prism
_exptl_crystal_F_000 1872
_exptl_crystal_size_max 0.49
_exptl_crystal_size_mid 0.38
_exptl_crystal_size_min 0.14
_refine_diff_density_max 0.359
_refine_diff_density_min -0.404
_refine_diff_density_rms 0.072
_refine_ls_extinction_method none
_refine_ls_goodness_of_fit_ref 1.046
_refine_ls_hydrogen_treatment constr
_refine_ls_matrix_type full
_refine_ls_number_parameters 235
_refine_ls_number_reflns 6586
_refine_ls_number_restraints 0
_refine_ls_restrained_S_all 1.046
_refine_ls_R_factor_all 0.0759
_refine_ls_R_factor_gt 0.0429
_refine_ls_shift/su_max 0.001
_refine_ls_shift/su_mean 0.000
_refine_ls_structure_factor_coef Fsqd
_refine_ls_weighting_details 'w=1/[\s^2^(Fo^2^)+(0.0487P)^2^+0.8870P] where P=(Fo^2^+2Fc^2^)/3'
_refine_ls_weighting_scheme calc
_refine_ls_wR_factor_gt 0.0977
_refine_ls_wR_factor_ref 0.1181
_reflns_Friedel_coverage 0.000
_reflns_number_gt 4400
_reflns_number_total 6586
_reflns_threshold_expression 'I > 2\s(I)'
_cod_data_source_file c6dt04103e2.cif
_cod_data_source_block tsl-442
_cod_depositor_comments 'Adding full bibliography for 7041581--7041593.cif.'
_cod_database_code 7041586
_shelxl_version_number 2014/6
_chemical_oxdiff_formula 'C18 H36 N4 S2 Cl Cu'
_chemical_oxdiff_usercomment 'Lobana's TSL-442'
_shelx_space_group_comment
;
The symmetry employed for this shelxl refinement is uniquely defined
by the following loop, which should always be used as a source of
symmetry information in preference to the above space-group names.
They are only intended as comments.
;
_reflns_odcompleteness_completeness 99.75
_reflns_odcompleteness_iscentric 1
_reflns_odcompleteness_theta 30.44
_olex2_refinement_description
;
1. Fixed Uiso
 At 1.2 times of:
  All C(H) groups, All C(H,H) groups, All N(H) groups
2.a Secondary CH2 refined with riding coordinates:
 C2(H2A,H2B), C3(H3A,H3B), C11(H11A,H11B), C12(H12A,H12B)
2.b Aromatic/amide H refined with riding coordinates:
 N1(H1), N3(H3), C5(H5), C6(H6), C7(H7), C8(H8), C9(H9), C14(H14), C15(H15),
 C16(H16), C17(H17), C18(H18)
;

loop_
_space_group_symop_operation_xyz
'x, y, z'
'-x, y, -z+1/2'
'x+1/2, y+1/2, z+1/2'
'-x+1/2, y+1/2, -z+1'
'-x, -y, -z'
'x, -y, z-1/2'
'-x+1/2, -y+1/2, -z+1/2'
'x+1/2, -y+1/2, z'

loop_
_atom_site_label
_atom_site_type_symbol
_atom_site_fract_x
_atom_site_fract_y
_atom_site_fract_z
_atom_site_U_iso_or_equiv
_atom_site_adp_type
_atom_site_occupancy
_atom_site_site_symmetry_order
_atom_site_calc_flag
_atom_site_refinement_flags_posn
Cu1 Cu 0.36333(2) 0.80811(3) 0.37583(2) 0.04236(10) Uani 1 1 d .
Cl1 Cl 0.40340(4) 0.61240(6) 0.34365(2) 0.05306(17) Uani 1 1 d .
S1 S 0.46059(4) 0.97364(5) 0.36010(2) 0.04182(14) Uani 1 1 d .
S2 S 0.23115(5) 0.81914(6) 0.42049(2) 0.04740(15) Uani 1 1 d .
N1 N 0.55891(14) 0.80665(19) 0.30677(8) 0.0501(5) Uani 1 1 d .
H1 H 0.5166 0.7448 0.3121 0.060 Uiso 1 1 calc R
N2 N 0.61772(12) 1.00073(18) 0.30370(6) 0.0388(4) Uani 1 1 d .
N3 N 0.23450(15) 0.5608(2) 0.41608(7) 0.0516(5) Uani 1 1 d .
H3 H 0.2718 0.5606 0.3911 0.062 Uiso 1 1 calc R
N4 N 0.14185(14) 0.63500(19) 0.47102(7) 0.0428(4) Uani 1 1 d .
C1 C 0.54850(14) 0.9253(2) 0.32210(7) 0.0346(4) Uani 1 1 d .
C2 C 0.64804(16) 0.7892(2) 0.28006(9) 0.0481(6) Uani 1 1 d .
H2A H 0.6339 0.7414 0.2501 0.058 Uiso 1 1 calc R
H2B H 0.7004 0.7440 0.2992 0.058 Uiso 1 1 calc R
C3 C 0.67677(16) 0.9273(2) 0.27036(9) 0.0464(5) Uani 1 1 d .
H3A H 0.7485 0.9410 0.2769 0.056 Uiso 1 1 calc R
H3B H 0.6597 0.9514 0.2370 0.056 Uiso 1 1 calc R
C4 C 0.63228(16) 1.1341(2) 0.30971(7) 0.0386(5) Uani 1 1 d .
C5 C 0.7275(2) 1.1791(3) 0.31966(10) 0.0567(7) Uani 1 1 d .
H5 H 0.7815 1.1209 0.3223 0.068 Uiso 1 1 calc R
C6 C 0.7434(3) 1.3082(3) 0.32575(12) 0.0740(9) Uani 1 1 d .
H6 H 0.8085 1.3390 0.3329 0.089 Uiso 1 1 calc R
C7 C 0.6666(3) 1.3922(3) 0.32157(11) 0.0803(10) Uani 1 1 d .
H7 H 0.6785 1.4813 0.3258 0.096 Uiso 1 1 calc R
C8 C 0.5724(3) 1.3494(3) 0.31137(12) 0.0746(9) Uani 1 1 d .
H8 H 0.5191 1.4087 0.3087 0.090 Uiso 1 1 calc R
C9 C 0.55479(19) 1.2196(3) 0.30491(9) 0.0521(6) Uani 1 1 d .
H9 H 0.4897 1.1898 0.2972 0.063 Uiso 1 1 calc R
C10 C 0.20149(15) 0.6666(2) 0.43593(8) 0.0385(5) Uani 1 1 d .
C11 C 0.2028(2) 0.4449(3) 0.43981(10) 0.0599(7) Uani 1 1 d .
H11A H 0.2588 0.4028 0.4574 0.072 Uiso 1 1 calc R
H11B H 0.1721 0.3833 0.4168 0.072 Uiso 1 1 calc R
C12 C 0.1278(2) 0.4962(2) 0.47332(9) 0.0532(6) Uani 1 1 d .
H12A H 0.0597 0.4720 0.4626 0.064 Uiso 1 1 calc R
H12B H 0.1411 0.4639 0.5061 0.064 Uiso 1 1 calc R
C13 C 0.08206(16) 0.7188(2) 0.49778(8) 0.0396(5) Uani 1 1 d .
C14 C 0.00828(19) 0.7897(3) 0.47589(10) 0.0544(6) Uani 1 1 d .
H14 H -0.0007 0.7896 0.4422 0.065 Uiso 1 1 calc R
C15 C -0.0536(2) 0.8622(3) 0.50391(13) 0.0713(8) Uani 1 1 d .
H15 H -0.1054 0.9118 0.4893 0.086 Uiso 1 1 calc R
C16 C -0.0398(3) 0.8619(3) 0.55280(13) 0.0782(10) Uani 1 1 d .
H16 H -0.0819 0.9114 0.5718 0.094 Uiso 1 1 calc R
C17 C 0.0343(3) 0.7905(3) 0.57379(11) 0.0741(9) Uani 1 1 d .
H17 H 0.0438 0.7907 0.6075 0.089 Uiso 1 1 calc R
C18 C 0.0953(2) 0.7185(3) 0.54666(9) 0.0578(7) Uani 1 1 d .
H18 H 0.1466 0.6686 0.5615 0.069 Uiso 1 1 calc R

loop_
_atom_site_aniso_label
_atom_site_aniso_U_11
_atom_site_aniso_U_22
_atom_site_aniso_U_33
_atom_site_aniso_U_23
_atom_site_aniso_U_13
_atom_site_aniso_U_12
Cu1 0.03905(15) 0.04028(17) 0.04862(17) 0.00295(12) 0.01215(12) -0.00410(11)
Cl1 0.0530(3) 0.0373(3) 0.0707(4) -0.0084(3) 0.0249(3) -0.0074(2)
S1 0.0412(3) 0.0327(3) 0.0532(3) -0.0050(2) 0.0216(2) -0.0016(2)
S2 0.0491(3) 0.0339(3) 0.0610(4) 0.0021(3) 0.0244(3) -0.0038(2)
N1 0.0438(10) 0.0392(11) 0.0694(13) -0.0174(10) 0.0264(9) -0.0096(8)
N2 0.0341(8) 0.0362(10) 0.0470(10) -0.0009(8) 0.0139(7) 0.0010(7)
N3 0.0596(12) 0.0356(11) 0.0619(12) -0.0018(10) 0.0289(10) -0.0057(9)
N4 0.0476(10) 0.0357(10) 0.0463(10) 0.0042(8) 0.0167(8) -0.0050(8)
C1 0.0300(9) 0.0340(11) 0.0402(10) -0.0041(9) 0.0080(8) -0.0015(8)
C2 0.0387(11) 0.0449(13) 0.0622(14) -0.0161(11) 0.0186(10) -0.0011(10)
C3 0.0402(11) 0.0491(14) 0.0512(12) -0.0049(11) 0.0193(10) -0.0011(10)
C4 0.0431(11) 0.0348(11) 0.0388(11) 0.0046(9) 0.0108(9) -0.0028(9)
C5 0.0519(14) 0.0465(15) 0.0716(17) 0.0099(13) 0.0023(12) -0.0118(11)
C6 0.081(2) 0.0547(19) 0.086(2) 0.0044(16) 0.0058(17) -0.0291(17)
C7 0.126(3) 0.0368(15) 0.081(2) 0.0000(15) 0.040(2) -0.0211(18)
C8 0.100(2) 0.0389(15) 0.089(2) 0.0138(15) 0.0467(19) 0.0148(16)
C9 0.0524(13) 0.0450(14) 0.0605(14) 0.0108(12) 0.0200(11) 0.0074(11)
C10 0.0354(10) 0.0377(12) 0.0429(11) 0.0029(9) 0.0067(8) -0.0040(8)
C11 0.0674(16) 0.0373(13) 0.0774(17) 0.0027(13) 0.0309(14) -0.0020(12)
C12 0.0641(15) 0.0380(13) 0.0588(14) 0.0070(11) 0.0192(12) -0.0059(11)
C13 0.0390(10) 0.0369(11) 0.0439(11) -0.0002(9) 0.0142(9) -0.0108(9)
C14 0.0492(13) 0.0580(17) 0.0559(14) -0.0057(13) 0.0026(11) -0.0009(12)
C15 0.0534(15) 0.0571(18) 0.104(3) -0.0042(18) 0.0115(16) 0.0072(14)
C16 0.087(2) 0.064(2) 0.088(2) -0.0116(18) 0.0505(19) -0.0053(18)
C17 0.105(3) 0.068(2) 0.0518(15) -0.0035(15) 0.0342(16) -0.0074(19)
C18 0.0699(16) 0.0591(17) 0.0453(13) 0.0064(12) 0.0129(12) -0.0042(14)

loop_
_atom_type_symbol
_atom_type_description
_atom_type_scat_dispersion_real
_atom_type_scat_dispersion_imag
_atom_type_scat_source
C C 0.0033 0.0016 'International Tables Vol C Tables 4.2.6.8 and 6.1.1.4'
H H 0.0000 0.0000 'International Tables Vol C Tables 4.2.6.8 and 6.1.1.4'
Cl Cl 0.1484 0.1585 'International Tables Vol C Tables 4.2.6.8 and 6.1.1.4'
Cu Cu 0.3201 1.2651 'International Tables Vol C Tables 4.2.6.8 and 6.1.1.4'
N N 0.0061 0.0033 'International Tables Vol C Tables 4.2.6.8 and 6.1.1.4'
S S 0.1246 0.1234 'International Tables Vol C Tables 4.2.6.8 and 6.1.1.4'

loop_
_geom_angle_atom_site_label_1
_geom_angle_atom_site_label_2
_geom_angle_atom_site_label_3
_geom_angle
S1 Cu1 Cl1 117.32(2)
S1 Cu1 S2 124.44(2)
S2 Cu1 Cl1 118.24(2)
C1 S1 Cu1 109.09(8)
C10 S2 Cu1 107.34(8)
C1 N1 H1 123.6
C1 N1 C2 112.78(19)
C2 N1 H1 123.6
C1 N2 C3 110.16(18)
C1 N2 C4 128.80(17)
C4 N2 C3 120.81(17)
C10 N3 H3 123.5
C10 N3 C11 112.96(18)
C11 N3 H3 123.5
C10 N4 C12 111.06(19)
C10 N4 C13 127.4(2)
C13 N4 C12 120.45(18)
N1 C1 S1 124.60(16)
N1 C1 N2 109.80(17)
N2 C1 S1 125.59(16)
N1 C2 H2A 111.5
N1 C2 H2B 111.5
N1 C2 C3 101.32(18)
H2A C2 H2B 109.3
C3 C2 H2A 111.5
C3 C2 H2B 111.5
N2 C3 C2 103.33(17)
N2 C3 H3A 111.1
N2 C3 H3B 111.1
C2 C3 H3A 111.1
C2 C3 H3B 111.1
H3A C3 H3B 109.1
C5 C4 N2 118.7(2)
C9 C4 N2 121.6(2)
C9 C4 C5 119.7(2)
C4 C5 H5 120.1
C6 C5 C4 119.7(3)
C6 C5 H5 120.1
C5 C6 H6 119.8
C7 C6 C5 120.4(3)
C7 C6 H6 119.8
C6 C7 H7 119.7
C6 C7 C8 120.5(3)
C8 C7 H7 119.7
C7 C8 H8 120.0
C7 C8 C9 120.0(3)
C9 C8 H8 120.0
C4 C9 C8 119.6(3)
C4 C9 H9 120.2
C8 C9 H9 120.2
N3 C10 S2 125.88(16)
N3 C10 N4 109.2(2)
N4 C10 S2 124.96(18)
N3 C11 H11A 111.4
N3 C11 H11B 111.4
N3 C11 C12 102.1(2)
H11A C11 H11B 109.2
C12 C11 H11A 111.4
C12 C11 H11B 111.4
N4 C12 C11 103.45(19)
N4 C12 H12A 111.1
N4 C12 H12B 111.1
C11 C12 H12A 111.1
C11 C12 H12B 111.1
H12A C12 H12B 109.0
C14 C13 N4 120.9(2)
C14 C13 C18 120.8(2)
C18 C13 N4 118.1(2)
C13 C14 H14 120.6
C13 C14 C15 118.9(3)
C15 C14 H14 120.6
C14 C15 H15 120.0
C16 C15 C14 120.1(3)
C16 C15 H15 120.0
C15 C16 H16 120.0
C17 C16 C15 120.0(3)
C17 C16 H16 120.0
C16 C17 H17 119.8
C16 C17 C18 120.5(3)
C18 C17 H17 119.8
C13 C18 H18 120.1
C17 C18 C13 119.8(3)
C17 C18 H18 120.1

loop_
_geom_bond_atom_site_label_1
_geom_bond_atom_site_label_2
_geom_bond_distance
Cu1 Cl1 2.3074(7)
Cu1 S1 2.2263(6)
Cu1 S2 2.2287(6)
S1 C1 1.707(2)
S2 C10 1.702(2)
N1 H1 0.8800
N1 C1 1.320(3)
N1 C2 1.457(3)
N2 C1 1.343(3)
N2 C3 1.471(3)
N2 C4 1.415(3)
N3 H3 0.8800
N3 C10 1.323(3)
N3 C11 1.455(3)
N4 C10 1.341(3)
N4 C12 1.463(3)
N4 C13 1.426(3)
C2 H2A 0.9900
C2 H2B 0.9900
C2 C3 1.520(3)
C3 H3A 0.9900
C3 H3B 0.9900
C4 C5 1.388(3)
C4 C9 1.379(3)
C5 H5 0.9500
C5 C6 1.374(4)
C6 H6 0.9500
C6 C7 1.360(5)
C7 H7 0.9500
C7 C8 1.368(5)
C8 H8 0.9500
C8 C9 1.386(4)
C9 H9 0.9500
C11 H11A 0.9900
C11 H11B 0.9900
C11 C12 1.510(3)
C12 H12A 0.9900
C12 H12B 0.9900
C13 C14 1.367(3)
C13 C18 1.378(3)
C14 H14 0.9500
C14 C15 1.395(4)
C15 H15 0.9500
C15 C16 1.379(5)
C16 H16 0.9500
C16 C17 1.363(5)
C17 H17 0.9500
C17 C18 1.370(4)
C18 H18 0.9500

loop_
_geom_hbond_atom_site_label_D
_geom_hbond_atom_site_label_H
_geom_hbond_atom_site_label_A
_geom_hbond_distance_DH
_geom_hbond_distance_HA
_geom_hbond_distance_DA
_geom_hbond_angle_DHA
N1 H1 Cl1 0.88 2.27 3.128(2) 165.4
N3 H3 Cl1 0.88 2.33 3.1673(19) 158.6

loop_
_geom_torsion_atom_site_label_1
_geom_torsion_atom_site_label_2
_geom_torsion_atom_site_label_3
_geom_torsion_atom_site_label_4
_geom_torsion
Cu1 S1 C1 N1 -3.1(2)
Cu1 S1 C1 N2 177.64(17)
Cu1 S2 C10 N3 -14.9(2)
Cu1 S2 C10 N4 163.82(18)
N1 C2 C3 N2 15.2(2)
N2 C4 C5 C6 -179.9(3)
N2 C4 C9 C8 179.7(2)
N3 C11 C12 N4 -11.0(3)
N4 C13 C14 C15 174.7(2)
N4 C13 C18 C17 -175.2(2)
C1 N1 C2 C3 -14.5(3)
C1 N2 C3 C2 -12.5(3)
C1 N2 C4 C5 134.0(2)
C1 N2 C4 C9 -47.4(3)
C2 N1 C1 S1 -172.03(18)
C2 N1 C1 N2 7.4(3)
C3 N2 C1 S1 -176.78(16)
C3 N2 C1 N1 3.8(3)
C3 N2 C4 C5 -51.9(3)
C3 N2 C4 C9 126.7(2)
C4 N2 C1 S1 -2.2(3)
C4 N2 C1 N1 178.4(2)
C4 N2 C3 C2 172.5(2)
C4 C5 C6 C7 -0.7(5)
C5 C4 C9 C8 -1.8(4)
C5 C6 C7 C8 0.2(5)
C6 C7 C8 C9 -0.4(5)
C7 C8 C9 C4 1.2(4)
C9 C4 C5 C6 1.5(4)
C10 N3 C11 C12 9.7(3)
C10 N4 C12 C11 9.8(3)
C10 N4 C13 C14 61.3(3)
C10 N4 C13 C18 -123.9(3)
C11 N3 C10 S2 174.9(2)
C11 N3 C10 N4 -4.0(3)
C12 N4 C10 S2 177.09(18)
C12 N4 C10 N3 -4.0(3)
C12 N4 C13 C14 -105.9(3)
C12 N4 C13 C18 68.9(3)
C13 N4 C10 S2 8.9(3)
C13 N4 C10 N3 -172.2(2)
C13 N4 C12 C11 178.9(2)
C13 C14 C15 C16 0.2(5)
C14 C13 C18 C17 -0.3(4)
C14 C15 C16 C17 -0.1(5)
C15 C16 C17 C18 -0.2(5)
C16 C17 C18 C13 0.4(5)
C18 C13 C14 C15 0.0(4)
